data_2006965
loop_
_publ_author_name
'Ojala, Charles R.'
'Ojala, William H.'
'Pennamon, Shanieka Y.'
'Gleason, William B.'

_publ_section_title
;
 Conformational Polymorphs of Acetone Tosylhydrazone
;
_journal_issue 1
_journal_name_full 'Acta Crystallographica Section C'
_journal_page_first 57
_journal_page_last 60
_journal_paper_doi 10.1107/S0108270197011669
_journal_volume 54
_journal_year 1998
_chemical_formula_moiety 'C10 H14 N2 O2 S '
_chemical_formula_sum 'C10 H14 N2 O2 S'
_chemical_formula_weight 226.29
_space_group_IT_number 14
_symmetry_cell_setting monoclinic
_symmetry_space_group_name_Hall '-P 2ybc'
_symmetry_space_group_name_H-M 'P 1 21/c 1'
_audit_creation_method TEXSAN
_cell_angle_alpha 90
_cell_angle_beta 96.037(7)
_cell_angle_gamma 90
_cell_formula_units_Z 4
_cell_length_a 9.7369(8)
_cell_length_b 8.0691(8)
_cell_length_c 14.7760(10)
_cell_measurement_reflns_used 25
_cell_measurement_temperature 173
_cell_measurement_theta_max 50.0
_cell_measurement_theta_min 41.0
_cell_volume 1154.48(17)
_computing_cell_refinement 'CAD-4 Software'
_computing_data_collection 'CAD-4 Software (Enraf-Nonius, 1989)'
_computing_data_reduction 'TEXSAN (Molecular Structure Corporation, 1985)'
_computing_molecular_graphics 'ORTEPII (Johnson, 1976)'
_computing_publication_material TEXSAN
_computing_structure_refinement TEXSAN
_computing_structure_solution 'SHELXS86 (Sheldrick, 1985)'
_diffrn_ambient_temperature 173.2
_diffrn_measurement_device CAD4
_diffrn_measurement_method '\w/2\q scans'
_diffrn_radiation_monochromator graphite
_diffrn_radiation_source 'X-ray tube'
_diffrn_radiation_type CuK\a
_diffrn_radiation_wavelength 1.5418
_diffrn_reflns_av_R_equivalents .050
_diffrn_reflns_limit_h_max 11
_diffrn_reflns_limit_h_min 0
_diffrn_reflns_limit_k_max 9
_diffrn_reflns_limit_k_min 0
_diffrn_reflns_limit_l_max 16
_diffrn_reflns_limit_l_min -17
_diffrn_reflns_number 2466
_diffrn_reflns_theta_max 70
_diffrn_standards_decay_% 0.45
_diffrn_standards_interval_count 60
_diffrn_standards_number 3
_exptl_absorpt_coefficient_mu 2.319
_exptl_absorpt_correction_T_max 0.690
_exptl_absorpt_correction_T_min 0.649
_exptl_absorpt_correction_type '\y scans (North, Phillips & Mathews, 1968)'
_exptl_crystal_colour colorless
_exptl_crystal_density_diffrn 1.302
_exptl_crystal_density_meas ?
_exptl_crystal_description prism
_exptl_crystal_F_000 480.00
_exptl_crystal_size_max 0.24
_exptl_crystal_size_mid 0.16
_exptl_crystal_size_min 0.16
_refine_diff_density_max 0.48
_refine_diff_density_min -0.44
_refine_ls_extinction_coef 0.1133E-05
_refine_ls_extinction_method Zachariasen_(1963_type_2_Gaussian_isotropic
_refine_ls_goodness_of_fit_obs 2.835
_refine_ls_matrix_type full
_refine_ls_number_parameters 179
_refine_ls_number_reflns 1943
_refine_ls_number_restraints 0
_refine_ls_R_factor_obs .043
_refine_ls_shift/esd_max 0.0080
_refine_ls_structure_factor_coef F
_refine_ls_weighting_details 'w = 4Fo^2^/\s^2^(Fo^2^)'
_refine_ls_weighting_scheme calc
_refine_ls_wR_factor_obs .062
_reflns_number_observed 1943
_reflns_number_total 2339
_reflns_observed_criterion '[ I > 3\s(I) ]'
_cod_data_source_file sx1030.cif
_cod_data_source_block 2
_cod_depositor_comments
;
The following automatic conversions were performed:

'_atom_site_thermal_displace_type' tag value 'Uij' was replaced with
'Uani' value 29 times.

Automatic conversion script
Id: cif_fix_values 1646 2011-03-28 12:23:43Z adriana 

The following automatic conversions were performed:

'_exptl_crystal_density_meas' value 'not measured' was changed to '?'
- the value is perceived as not measured.

Automatic conversion script
Id: cif_fix_values 3008 2015-01-20 13:52:24Z robertas 

The following automatic conversions were performed:

'_refine_ls_weighting_scheme' value ' w = 4Fo^2^/\s^2^(Fo^2^) ' was
changed to 'calc'. New tag '_refine_ls_weighting_details' was
created. The value of the new tag was set to 'w =
4Fo^2^/\s^2^(Fo^2^)'.

Automatic conversion script
Id: cif_fix_values 3143 2015-03-26 13:38:13Z robertas 
;
_cod_original_cell_volume 1154.5(3)
_cod_original_sg_symbol_H-M 'P 21/c'
_cod_original_formula_sum 'C10 H14 N2 O2 S '
_cod_database_code 2006965

loop_
_symmetry_equiv_pos_as_xyz
'  +x,  +y,  +z'
'  -x,1/2+y,1/2-z'
'  -x,  -y,  -z'
'  +x,1/2-y,1/2+z'

loop_
_atom_site_aniso_label
_atom_site_aniso_U_11
_atom_site_aniso_U_22
_atom_site_aniso_U_33
_atom_site_aniso_U_12
_atom_site_aniso_U_13
_atom_site_aniso_U_23
S1 .0328(3) .0288(3) .0377(3) -.0008(2) .0071(2) .0003(2)
O1 .0443(9) .0420(9) .0393(9) -.0019(7) .0055(7) -.0027(7)
O2 .0403(8) .0280(7) .0477(9) .0014(6) .0076(6) .0008(6)
N1 .0381(9) .0309(9) .0420(10) .0061(7) .0147(7) .0044(7)
N2 .0310(8) .0306(9) .0440(10) .0012(7) .0087(7) .0060(7)
C1 .0410(10) .0313(10) .0410(10) .0012(8) .0174(9) .0014(9)
C2 .0440(10) .0460(10) .073(2) -.0100(10) .0060(10) .0160(10)
C3 .0530(10) .0350(10) .062(2) .0070(10) .0260(10) .0080(10)
C4 .0295(9) .0287(9) .0420(10) -.0030(8) .0079(8) .0001(8)
C5 .0350(10) .0490(10) .0430(10) .0026(10) .0015(9) .0000(10)
C6 .0290(10) .0560(10) .0550(10) .0070(10) .0030(9) -.0050(10)
C7 .0297(10) .0380(10) .0520(10) -.0057(9) .0117(9) -.0038(10)
C8 .0370(10) .0390(10) .0410(10) -.0017(9) .0067(9) -.0007(9)
C9 .0324(10) .0370(10) .0400(10) .0015(9) .0034(8) .0000(9)
C10 .0370(10) .057(2) .060(2) .0000(10) .0140(10) -.0120(10)

loop_
_atom_site_label
_atom_site_fract_x
_atom_site_fract_y
_atom_site_fract_z
_atom_site_U_iso_or_equiv
_atom_site_thermal_displace_type
_atom_site_calc_flag
_atom_site_calc_attached_atom
S1 .29677(5) .04030(6) .40957(3) .0329(2) Uani ? ?
O1 .2189(2) .0238(2) .32300(10) .0418(4) Uani ? ?
O2 .3633(2) -.1028(2) .45260(10) .0385(4) Uani ? ?
N1 .3858(2) .3198(2) .35840(10) .0363(5) Uani ? ?
N2 .4257(2) .1663(2) .39850(10) .0348(5) Uani ? ?
C1 .4823(2) .4265(3) .3556(2) .0367(5) Uani ? ?
C2 .6302(3) .4025(4) .3927(2) .0544(7) Uani ? ?
C3 .4441(3) .5875(3) .3107(2) .0486(7) Uani ? ?
C4 .1923(2) .1305(2) .48570(10) .0331(5) Uani ? ?
C5 .0696(2) .2053(3) .4528(2) .0426(6) Uani ? ?
C6 -.0099(2) .2796(3) .5143(2) .0466(6) Uani ? ?
C7 .0313(2) .2815(3) .6067(2) .0394(6) Uani ? ?
C8 .1554(2) .2044(3) .6381(2) .0388(6) Uani ? ?
C9 .2354(2) .1293(3) .5786(2) .0366(5) Uani ? ?
C10 -.0554(3) .3637(4) .6718(2) .0509(7) Uani ? ?
H2N .487(3) .164(3) .446(2) .0414 Uani ? ?
H2A .653(3) .291(4) .383(2) .0662 Uani ? ?
H2B .687(3) .477(4) .357(2) .0665 Uani ? ?
H2C .644(3) .415(4) .451(2) .0665 Uani ? ?
H3A .501(3) .610(4) .265(2) .0598 Uani ? ?
H3B .460(3) .682(4) .353(2) .0580 Uani ? ?
H3C .352(3) .590(4) .288(2) .0598 Uani ? ?
H5 .040(3) .203(3) .385(2) .0513 Uani ? ?
H6 -.097(3) .334(3) .493(2) .0571 Uani ? ?
H8 .187(2) .213(3) .701(2) .0456 Uani ? ?
H9 .318(3) .075(3) .600(2) .0447 Uani ? ?
H10A -.103(3) .288(4) .708(2) .0621 Uani ? ?
H10B -.008(3) .440(4) .711(2) .0621 Uani ? ?
H10C -.138(3) .434(4) .639(2) .0621 Uani ? ?

loop_
_atom_type_symbol
_atom_type_scat_dispersion_real
_atom_type_scat_dispersion_imag
_atom_type_scat_source
C 0.018 0.009 'International Tables'
H 0.000 0.000 'International Tables'
N 0.031 0.018 'International Tables'
O 0.049 0.032 'International Tables'
S 0.333 0.557 'International Tables'

loop_
_geom_angle_atom_site_label_1
_geom_angle_atom_site_label_2
_geom_angle_atom_site_label_3
_geom_angle
_geom_angle_publ_flag
O1 S1 O2 119.63(9) yes
O1 S1 N2 108.00(10) yes
O1 S1 C4 109.02(9) yes
O2 S1 N2 103.22(9) yes
O2 S1 C4 108.33(9) yes
N2 S1 C4 108.01(9) yes
N2 N1 C1 115.8(2) yes
S1 N2 N1 114.10(10) yes
S1 N2 H2N 112(2) no
N1 N2 H2N 120(2) no
N1 C1 C2 125.6(2) yes
N1 C1 C3 116.9(2) yes
C2 C1 C3 117.5(2) yes
C1 C2 H2A 108(2) no
C1 C2 H2B 107(2) no
C1 C2 H2C 113(2) no
H2A C2 H2B 110(3) no
H2A C2 H2C 104(3) no
H2B C2 H2C 115(3) no
C1 C3 H3A 111(2) no
C1 C3 H3B 112(2) no
C1 C3 H3C 112(2) no
H3A C3 H3B 104(2) no
H3A C3 H3C 111(2) no
H3B C3 H3C 107(2) no
S1 C4 C5 119.6(2) yes
S1 C4 C9 119.6(2) yes
C5 C4 C9 120.8(2) yes
C4 C5 C6 118.6(2) yes
C4 C5 H5 119(2) no
C6 C5 H5 123(2) no
C5 C6 C7 121.8(2) yes
C5 C6 H6 120(2) no
C7 C6 H6 118(2) no
C6 C7 C8 118.4(2) yes
C6 C7 C10 120.9(2) yes
C8 C7 C10 120.8(2) yes
C7 C8 C9 120.9(2) yes
C7 C8 H8 118(2) no
C9 C8 H8 121.0(10) no
C4 C9 C8 119.6(2) yes
C4 C9 H9 120(2) no
C8 C9 H9 121(2) no
C7 C10 H10A 114(2) no
C7 C10 H10B 114(2) no
C7 C10 H10C 113(2) no
H10A C10 H10B 108(2) no
H10A C10 H10C 102(2) no
H10B C10 H10C 103(2) no

loop_
_geom_bond_atom_site_label_1
_geom_bond_atom_site_label_2
_geom_bond_site_symmetry_1
_geom_bond_site_symmetry_2
_geom_bond_distance
_geom_bond_publ_flag
S1 O1 ? ? 1.423(2) yes
S1 O2 ? ? 1.439(2) yes
S1 N2 ? ? 1.637(2) yes
S1 C4 ? ? 1.753(2) yes
N1 N2 ? ? 1.410(2) yes
N1 C1 ? ? 1.278(3) yes
N2 H2N ? ? .88(3) no
C1 C2 ? ? 1.499(3) yes
C1 C3 ? ? 1.488(3) yes
C2 H2A ? ? .94(3) no
C2 H2B ? ? 1.01(3) no
C2 H2C ? ? .86(3) no
C3 H3A ? ? .94(3) no
C3 H3B ? ? .99(3) no
C3 H3C ? ? .92(3) no
C4 C5 ? ? 1.380(3) yes
C4 C9 ? ? 1.392(3) yes
C5 C6 ? ? 1.391(3) yes
C5 H5 ? ? 1.02(3) no
C6 C7 ? ? 1.382(3) yes
C6 H6 ? ? .98(3) no
C7 C8 ? ? 1.394(3) yes
C7 C10 ? ? 1.500(3) yes
C8 C9 ? ? 1.375(3) yes
C8 H8 ? ? .96(2) no
C9 H9 ? ? .94(3) no
C10) H10A ? ? .96(3) no
C10) H10B ? ? .93(3) no
C10) H10C ? ? 1.06(3) no

loop_
_geom_torsion_atom_site_label_1
_geom_torsion_atom_site_label_2
_geom_torsion_atom_site_label_3
_geom_torsion_atom_site_label_4
_geom_torsion
_geom_torsion_publ_flag
S1 N2 N1 C1 174.4(2) yes
O1 S1 N2 N1 53.3(2) yes
O1 S1 C4 C5 -14.2(2) yes
O1 S1 C4 C9 167.2(2) yes
O2 S1 N2 N1 -179.10(10) yes
O2 S1 C4 C5 -145.9(2) yes
O2 S1 C4 C9 35.5(2) yes
N1 N2 S1 C4 -64.5(2) yes
N2 S1 C4 C5 102.9(2) yes
N2 S1 C4 C9 -75.7(2) yes
N2 N1 C1 C2 -1.4(3) yes
N2 N1 C1 C3 177.9(2) yes
